data_7245252
loop_
_publ_author_name
'Wei, Wenwen'
'Zhang, Xue'
'Lu, Liping'
'Feng, Sisi'

_publ_section_title
;
 Novel 2D Isomorphic Lanthanide Complexes Based on A Bifunctional
 5-(pyridin-3-yloxy)isophthalic Acid: Synthesis, Structure, Fluorescence
 and Magnetic Properties
;
_journal_name_full CrystEngComm
_journal_paper_doi 10.1039/D2CE00626J
_journal_year 2022
_chemical_formula_moiety 'C39 H27 N3 O18 Tb2, 1[H2O]'
_chemical_formula_sum 'C39 H29 N3 O19 Tb2'
_chemical_formula_weight 1161.49
_space_group_crystal_system monoclinic
_space_group_IT_number 14
_space_group_name_Hall '-P 2yn'
_space_group_name_H-M_alt 'P 1 21/n 1'
_atom_sites_solution_hydrogens mixed
_atom_sites_solution_primary iterative
_audit_creation_date 2022-04-20
_audit_creation_method
;
Olex2 1.5
(compiled 2021.12.09 svn.r5202d8cf for OlexSys, GUI svn.r6439)
;
_audit_update_record
;
2022-05-07 deposited with the CCDC.	2022-07-22 downloaded from the CCDC.
;
_cell_angle_alpha 90
_cell_angle_beta 97.450(2)
_cell_angle_gamma 90
_cell_formula_units_Z 4
_cell_length_a 16.0024(10)
_cell_length_b 13.5248(8)
_cell_length_c 19.9626(12)
_cell_measurement_reflns_used 8569
_cell_measurement_temperature 296.15
_cell_measurement_theta_max 27.58
_cell_measurement_theta_min 2.31
_cell_volume 4284.0(5)
_computing_cell_refinement 'Bruker SAINT'
_computing_data_collection 'Bruker APEX2'
_computing_data_reduction 'Bruker SAINT'
_computing_molecular_graphics 'Olex2 1.5 (Dolomanov et al., 2009)'
_computing_publication_material 'Olex2 1.5 (Dolomanov et al., 2009)'
_computing_structure_refinement 'SHELXL 2018/3 (Sheldrick, 2015)'
_computing_structure_solution 'olex2.solve 1.5 (Bourhis et al., 2015)'
_diffrn_ambient_temperature 296.15
_diffrn_measured_fraction_theta_full 0.998
_diffrn_measured_fraction_theta_max 0.983
_diffrn_measurement_device_type 'Bruker APEX-II CCD'
_diffrn_measurement_method '\f and \w scans'
_diffrn_radiation_type MoK\a
_diffrn_radiation_wavelength 0.71073
_diffrn_reflns_av_R_equivalents 0.0384
_diffrn_reflns_av_unetI/netI 0.0459
_diffrn_reflns_Laue_measured_fraction_full 0.998
_diffrn_reflns_Laue_measured_fraction_max 0.983
_diffrn_reflns_limit_h_max 18
_diffrn_reflns_limit_h_min -20
_diffrn_reflns_limit_k_max 17
_diffrn_reflns_limit_k_min -16
_diffrn_reflns_limit_l_max 25
_diffrn_reflns_limit_l_min -26
_diffrn_reflns_number 25610
_diffrn_reflns_point_group_measured_fraction_full 0.998
_diffrn_reflns_point_group_measured_fraction_max 0.983
_diffrn_reflns_theta_full 25.242
_diffrn_reflns_theta_max 27.633
_diffrn_reflns_theta_min 2.732
_diffrn_source_current 30.0
_diffrn_source_power 1.5
_diffrn_source_voltage 50.0
_exptl_absorpt_coefficient_mu 3.356
_exptl_absorpt_correction_T_max 0.7456
_exptl_absorpt_correction_T_min 0.4504
_exptl_absorpt_correction_type multi-scan
_exptl_absorpt_process_details
;
SADABS-2014/5 (Bruker,2014/5) was used for absorption correction.
wR2(int) was 0.0982 before and 0.0350 after correction.
The Ratio of minimum to maximum transmission is 0.6041.
The \l/2 correction factor is 0.00150.
;
_exptl_crystal_colour 'clear light colourless'
_exptl_crystal_colour_lustre clear
_exptl_crystal_colour_modifier light
_exptl_crystal_colour_primary colourless
_exptl_crystal_density_diffrn 1.801
_exptl_crystal_density_method 'not measured'
_exptl_crystal_description block
_exptl_crystal_F_000 2264
_exptl_crystal_preparation 'Magnetic properties,Luminescent'
_exptl_crystal_size_max 0.15
_exptl_crystal_size_mid 0.13
_exptl_crystal_size_min 0.12
_refine_diff_density_max 0.889
_refine_diff_density_min -0.824
_refine_diff_density_rms 0.116
_refine_ls_extinction_method none
_refine_ls_goodness_of_fit_ref 1.008
_refine_ls_hydrogen_treatment constr
_refine_ls_matrix_type full
_refine_ls_number_parameters 559
_refine_ls_number_reflns 9802
_refine_ls_number_restraints 0
_refine_ls_restrained_S_all 1.008
_refine_ls_R_factor_all 0.0402
_refine_ls_R_factor_gt 0.0277
_refine_ls_shift/su_max 0.002
_refine_ls_shift/su_mean 0.000
_refine_ls_structure_factor_coef Fsqd
_refine_ls_weighting_details 'w=1/[\s^2^(Fo^2^)+(0.0248P)^2^+2.4937P] where P=(Fo^2^+2Fc^2^)/3'
_refine_ls_weighting_scheme calc
_refine_ls_wR_factor_gt 0.0603
_refine_ls_wR_factor_ref 0.0653
_reflns_Friedel_coverage 0.000
_reflns_number_gt 8059
_reflns_number_total 9802
_reflns_threshold_expression 'I > 2\s(I)'
_cod_data_source_file d2ce00626j2.cif
_cod_data_source_block zx3_tb_sq
_cod_database_code 7245252
_shelx_shelxl_version_number 2018/3
_shelx_space_group_comment
;
The symmetry employed for this shelxl refinement is uniquely defined
by the following loop, which should always be used as a source of
symmetry information in preference to the above space-group names.
They are only intended as comments.
;
_shelx_estimated_absorpt_t_max 0.689
_shelx_estimated_absorpt_t_min 0.633
_olex2_refinement_description
;
1. Fixed Uiso
 At 1.2 times of:
  All C(H) groups
 At 1.5 times of:
  All O(H,H) groups
2.a Riding coordinates:
 O16(H16A,H16B), O17(H17A,H17B), O18(H18A,H18B)
2.b Aromatic/amide H refined with riding coordinates:
 C2(H2), C4(H4), C6(H6), C10(H10), C12(H12), C13(H13), C14(H14), C16(H16),
 C18(H18), C20(H20), C24(H24), C26(H26), C27(H27), C28(H28), C30(H30), C32(H32),
  C34(H34), C38(H38), C40(H40), C41(H41), C42(H42)
;
_platon_squeeze_special_details
;
A solvent mask was calculated and 12 electrons were 
found in a volume of 516\%A^3^ in 1 void per unit cell. 
This is consistent with the presence of 
1[H2O] per Asymmetric Unit 
which account for 12 electrons 
per unit cell.
;
_platon_squeeze_void_probe_radius 1.20
_olex2_submission_special_instructions 'No special instructions were received'

loop_
_space_group_symop_operation_xyz
'x, y, z'
'-x+1/2, y+1/2, -z+1/2'
'-x, -y, -z'
'x-1/2, -y-1/2, z-1/2'

loop_
_atom_site_label
_atom_site_type_symbol
_atom_site_fract_x
_atom_site_fract_y
_atom_site_fract_z
_atom_site_U_iso_or_equiv
_atom_site_adp_type
_atom_site_occupancy
_atom_site_site_symmetry_order
_atom_site_calc_flag
_atom_site_refinement_flags_posn
_atom_site_refinement_flags_adp
_atom_site_refinement_flags_occupancy
_atom_site_disorder_assembly
_atom_site_disorder_group
Tb1 Tb 0.65737(2) 0.60711(2) 0.15403(2) 0.01700(5) Uani 1 1 d . . . . .
Tb2 Tb 0.92512(2) 0.32964(2) 0.24506(2) 0.01914(5) Uani 1 1 d . . . . .
O1 O 0.79078(15) 0.60381(18) 0.20894(13) 0.0287(6) Uani 1 1 d . . . . .
O2 O 0.89438(17) 0.49652(17) 0.23004(15) 0.0386(7) Uani 1 1 d . . . . .
O3 O 0.83669(15) 0.93760(18) 0.31230(13) 0.0306(6) Uani 1 1 d . . . . .
O4 O 0.96119(16) 1.00552(18) 0.31353(15) 0.0375(7) Uani 1 1 d . . . . .
O5 O 1.15065(16) 0.7130(2) 0.27288(16) 0.0455(8) Uani 1 1 d . . . . .
O6 O 0.64428(16) 0.65812(17) 0.26499(12) 0.0256(6) Uani 1 1 d . . . . .
O7 O 0.56675(16) 0.70308(18) 0.34222(12) 0.0295(6) Uani 1 1 d . . . . .
O8 O 0.81930(17) 0.3425(2) 0.31247(13) 0.0355(7) Uani 1 1 d . . . . .
O9 O 0.79267(17) 0.25032(18) 0.39909(13) 0.0347(7) Uani 1 1 d . . . . .
O10 O 0.62556(18) 0.4738(2) 0.53630(13) 0.0393(7) Uani 1 1 d . . . . .
O11 O 0.53563(15) 0.70382(17) 0.14163(13) 0.0258(6) Uani 1 1 d . . . . .
O12 O 0.45070(17) 0.7350(2) 0.21775(13) 0.0331(6) Uani 1 1 d . . . . .
O13 O 0.39745(16) 0.4605(2) -0.04464(13) 0.0353(7) Uani 1 1 d . . . . .
O14 O 0.26133(15) 0.4756(2) -0.07372(13) 0.0322(6) Uani 1 1 d . . . . .
O15 O 0.16947(16) 0.7458(2) 0.07749(15) 0.0379(7) Uani 1 1 d . . . . .
O16 O 0.80249(17) 0.34210(18) 0.15952(13) 0.0331(6) Uani 1 1 d . . . . .
H16A H 0.800342 0.383496 0.129239 0.050 Uiso 1 1 d R U . . .
H16B H 0.762422 0.353936 0.180029 0.050 Uiso 1 1 d R U . . .
O17 O 1.01649(17) 0.39213(19) 0.17582(15) 0.0408(7) Uani 1 1 d . . . . .
H17A H 1.056003 0.361524 0.163376 0.061 Uiso 1 1 d R U . . .
H17B H 1.010803 0.443754 0.154036 0.061 Uiso 1 1 d R U . . .
O18 O 1.0120(2) 0.4172(2) 0.33639(15) 0.0491(8) Uani 1 1 d . . . . .
H18A H 1.010495 0.383902 0.370589 0.074 Uiso 1 1 d R U . . .
H18B H 1.061435 0.431812 0.334559 0.074 Uiso 1 1 d R U . . .
C1 C 1.0643(2) 0.7300(3) 0.2716(2) 0.0333(9) Uani 1 1 d . . . . .
C2 C 1.0107(2) 0.6513(3) 0.25483(19) 0.0287(9) Uani 1 1 d . . . . .
H2 H 1.032671 0.589112 0.247433 0.034 Uiso 1 1 calc R U . . .
C3 C 0.9244(2) 0.6649(2) 0.24900(18) 0.0218(7) Uani 1 1 d . . . . .
C4 C 0.8923(2) 0.7574(2) 0.26387(18) 0.0235(8) Uani 1 1 d . . . . .
H4 H 0.834386 0.766832 0.261206 0.028 Uiso 1 1 calc R U . . .
C5 C 0.9469(2) 0.8348(3) 0.2825(2) 0.0274(8) Uani 1 1 d . . . . .
C6 C 1.0335(2) 0.8225(3) 0.2844(2) 0.0337(9) Uani 1 1 d . . . . .
H6 H 1.069935 0.875591 0.294157 0.040 Uiso 1 1 calc R U . . .
C7 C 0.8652(2) 0.5821(2) 0.22785(17) 0.0213(7) Uani 1 1 d . . . . .
C8 C 0.9135(2) 0.9315(3) 0.30337(19) 0.0274(8) Uani 1 1 d . . . . .
C9 C 1.2038(2) 0.7528(3) 0.3257(2) 0.0284(8) Uani 1 1 d . . . . .
C10 C 1.2834(3) 0.7765(3) 0.3130(2) 0.0378(10) Uani 1 1 d . . . . .
H10 H 1.297702 0.764824 0.269980 0.045 Uiso 1 1 calc R U . . .
N1 N 1.3410(2) 0.8153(3) 0.35924(18) 0.0461(10) Uani 1 1 d . . . . .
C12 C 1.3186(3) 0.8328(3) 0.4203(2) 0.0486(12) Uani 1 1 d . . . . .
H12 H 1.357394 0.863362 0.452430 0.058 Uiso 1 1 calc R U . . .
C13 C 1.2415(3) 0.8084(3) 0.4380(2) 0.0459(12) Uani 1 1 d . . . . .
H13 H 1.229143 0.819715 0.481640 0.055 Uiso 1 1 calc R U . . .
C14 C 1.1826(3) 0.7665(3) 0.3899(2) 0.0421(11) Uani 1 1 d . . . . .
H14 H 1.129909 0.747856 0.400374 0.050 Uiso 1 1 calc R U . . .
C15 C 0.6565(2) 0.4797(3) 0.47388(17) 0.0267(8) Uani 1 1 d . . . . .
C16 C 0.6261(2) 0.5543(3) 0.43084(18) 0.0306(9) Uani 1 1 d . . . . .
H16 H 0.589231 0.601121 0.444528 0.037 Uiso 1 1 calc R U . . .
C17 C 0.6508(2) 0.5595(2) 0.36652(17) 0.0226(7) Uani 1 1 d . . . . .
C18 C 0.7062(2) 0.4897(3) 0.34665(17) 0.0236(8) Uani 1 1 d . . . . .
H18 H 0.724746 0.494648 0.304516 0.028 Uiso 1 1 calc R U . . .
C19 C 0.7341(2) 0.4119(2) 0.38985(18) 0.0223(8) Uani 1 1 d . . . . .
C20 C 0.7096(2) 0.4076(3) 0.45416(18) 0.0252(8) Uani 1 1 d . . . . .
H20 H 0.728653 0.356740 0.483592 0.030 Uiso 1 1 calc R U . . .
C21 C 0.6174(2) 0.6446(3) 0.32163(18) 0.0237(8) Uani 1 1 d . . . . .
C22 C 0.7866(2) 0.3290(3) 0.36588(18) 0.0240(8) Uani 1 1 d . . . . .
C23 C 0.6805(3) 0.4853(3) 0.59528(19) 0.0357(10) Uani 1 1 d . . . . .
C24 C 0.7621(3) 0.5171(3) 0.5988(2) 0.0483(12) Uani 1 1 d . . . . .
H24 H 0.783768 0.530875 0.558812 0.058 Uiso 1 1 calc R U . . .
N2 N 0.8120(3) 0.5292(3) 0.6574(2) 0.0593(12) Uani 1 1 d . . . . .
C26 C 0.7799(4) 0.5096(4) 0.7134(3) 0.0684(18) Uani 1 1 d . . . . .
H26 H 0.814171 0.517305 0.754439 0.082 Uiso 1 1 calc R U . . .
C27 C 0.6977(4) 0.4782(5) 0.7144(2) 0.0713(18) Uani 1 1 d . . . . .
H27 H 0.677262 0.466898 0.755250 0.086 Uiso 1 1 calc R U . . .
C28 C 0.6464(3) 0.4640(4) 0.6540(2) 0.0544(13) Uani 1 1 d . . . . .
H28 H 0.591446 0.441033 0.652861 0.065 Uiso 1 1 calc R U . . .
C29 C 0.2416(2) 0.6890(3) 0.07391(19) 0.0266(8) Uani 1 1 d . . . . .
C30 C 0.3112(2) 0.7133(3) 0.11869(18) 0.0259(8) Uani 1 1 d . . . . .
H30 H 0.306840 0.760049 0.152194 0.031 Uiso 1 1 calc R U . . .
C31 C 0.3883(2) 0.6679(2) 0.11391(17) 0.0222(7) Uani 1 1 d . . . . .
C32 C 0.3943(2) 0.5969(3) 0.06417(18) 0.0240(8) Uani 1 1 d . . . . .
H32 H 0.445772 0.566842 0.060374 0.029 Uiso 1 1 calc R U . . .
C33 C 0.3228(2) 0.5714(3) 0.02018(17) 0.0226(8) Uani 1 1 d . . . . .
C34 C 0.2463(2) 0.6178(3) 0.02414(18) 0.0272(8) Uani 1 1 d . . . . .
H34 H 0.198964 0.601584 -0.005935 0.033 Uiso 1 1 calc R U . . .
C35 C 0.4630(2) 0.7027(2) 0.16169(18) 0.0228(8) Uani 1 1 d . . . . .
C36 C 0.3275(2) 0.4974(3) -0.03537(17) 0.0233(8) Uani 1 1 d . . . . .
C37 C 0.0934(2) 0.6998(3) 0.08018(19) 0.0281(8) Uani 1 1 d . . . . .
C38 C 0.0840(3) 0.6021(3) 0.0953(2) 0.0358(10) Uani 1 1 d . . . . .
H38 H 0.131880 0.562839 0.104016 0.043 Uiso 1 1 calc R U . . .
N3 N 0.0082(2) 0.5610(3) 0.09793(17) 0.0387(8) Uani 1 1 d . . . . .
C40 C -0.0598(3) 0.6180(3) 0.0868(2) 0.0416(11) Uani 1 1 d . . . . .
H40 H -0.112677 0.589681 0.087519 0.050 Uiso 1 1 calc R U . . .
C41 C -0.0545(3) 0.7168(3) 0.0745(2) 0.0440(11) Uani 1 1 d . . . . .
H41 H -0.103134 0.755136 0.068861 0.053 Uiso 1 1 calc R U . . .
C42 C 0.0226(3) 0.7604(3) 0.0703(2) 0.0405(10) Uani 1 1 d . . . . .
H42 H 0.027089 0.827469 0.061303 0.049 Uiso 1 1 calc R U . . .

loop_
_atom_site_aniso_label
_atom_site_aniso_U_11
_atom_site_aniso_U_22
_atom_site_aniso_U_33
_atom_site_aniso_U_23
_atom_site_aniso_U_13
_atom_site_aniso_U_12
Tb1 0.01638(9) 0.01257(8) 0.02226(9) -0.00199(6) 0.00329(6) -0.00100(6)
Tb2 0.01940(9) 0.01450(8) 0.02361(9) -0.00156(7) 0.00314(7) -0.00077(6)
O1 0.0201(14) 0.0245(13) 0.0400(15) -0.0057(12) -0.0013(11) -0.0024(10)
O2 0.0346(16) 0.0121(13) 0.069(2) -0.0047(13) 0.0050(14) 0.0021(11)
O3 0.0216(14) 0.0211(13) 0.0490(17) -0.0049(12) 0.0037(12) 0.0019(11)
O4 0.0260(15) 0.0184(13) 0.069(2) -0.0112(13) 0.0076(14) -0.0050(11)
O5 0.0178(14) 0.0455(18) 0.073(2) -0.0309(16) 0.0053(14) -0.0010(13)
O6 0.0349(15) 0.0222(13) 0.0200(13) 0.0025(10) 0.0045(11) 0.0038(11)
O7 0.0330(15) 0.0238(13) 0.0338(15) 0.0092(12) 0.0121(12) 0.0097(11)
O8 0.0323(16) 0.0497(18) 0.0258(14) 0.0007(13) 0.0091(12) 0.0133(13)
O9 0.0434(17) 0.0181(13) 0.0441(17) 0.0023(12) 0.0117(13) 0.0090(12)
O10 0.0403(17) 0.0539(18) 0.0258(14) 0.0079(13) 0.0121(13) 0.0117(14)
O11 0.0183(13) 0.0203(12) 0.0383(15) 0.0016(11) 0.0019(11) 0.0012(10)
O12 0.0354(16) 0.0358(15) 0.0271(14) -0.0119(12) 0.0000(12) -0.0059(12)
O13 0.0271(15) 0.0441(17) 0.0331(15) -0.0186(13) -0.0017(12) 0.0062(12)
O14 0.0215(14) 0.0424(16) 0.0334(15) -0.0175(13) 0.0055(11) -0.0072(12)
O15 0.0170(14) 0.0307(15) 0.067(2) -0.0086(14) 0.0087(13) 0.0016(11)
O16 0.0337(16) 0.0289(15) 0.0348(15) 0.0002(12) -0.0029(12) 0.0076(12)
O17 0.0383(17) 0.0286(15) 0.0609(19) 0.0133(14) 0.0261(15) 0.0069(12)
O18 0.063(2) 0.0381(17) 0.0422(18) -0.0029(14) -0.0082(16) -0.0121(15)
C1 0.0166(19) 0.031(2) 0.052(3) -0.0100(19) 0.0032(17) -0.0001(16)
C2 0.0221(19) 0.0209(18) 0.042(2) -0.0075(17) 0.0012(17) 0.0015(15)
C3 0.0204(18) 0.0155(17) 0.0294(19) -0.0035(15) 0.0028(15) -0.0011(14)
C4 0.0177(18) 0.0192(17) 0.033(2) -0.0042(15) 0.0009(15) 0.0017(14)
C5 0.024(2) 0.0176(18) 0.039(2) -0.0030(16) 0.0015(17) 0.0045(15)
C6 0.021(2) 0.0227(19) 0.057(3) -0.0099(18) 0.0032(18) -0.0024(15)
C7 0.0209(19) 0.0182(17) 0.0251(18) -0.0026(14) 0.0042(15) 0.0010(14)
C8 0.027(2) 0.0185(18) 0.037(2) -0.0005(16) 0.0025(17) 0.0028(15)
C9 0.024(2) 0.0208(19) 0.041(2) -0.0014(16) 0.0049(17) -0.0001(15)
C10 0.031(2) 0.048(3) 0.035(2) 0.000(2) 0.0059(18) -0.0062(19)
N1 0.032(2) 0.065(3) 0.041(2) 0.0004(19) 0.0018(17) -0.0221(18)
C12 0.057(3) 0.050(3) 0.034(2) -0.001(2) -0.011(2) -0.007(2)
C13 0.061(3) 0.044(3) 0.036(2) 0.007(2) 0.016(2) 0.013(2)
C14 0.034(2) 0.038(2) 0.058(3) 0.005(2) 0.018(2) 0.0029(19)
C15 0.032(2) 0.028(2) 0.0211(18) 0.0014(15) 0.0102(16) 0.0046(16)
C16 0.039(2) 0.027(2) 0.028(2) 0.0008(16) 0.0125(17) 0.0139(17)
C17 0.030(2) 0.0170(17) 0.0214(17) 0.0017(14) 0.0054(15) 0.0029(15)
C18 0.031(2) 0.0244(18) 0.0171(17) 0.0030(14) 0.0081(15) 0.0033(15)
C19 0.0223(19) 0.0185(17) 0.0267(19) 0.0002(14) 0.0061(15) 0.0028(14)
C20 0.032(2) 0.0223(18) 0.0230(18) 0.0064(15) 0.0093(16) -0.0001(15)
C21 0.027(2) 0.0201(18) 0.0236(19) 0.0006(15) 0.0019(16) -0.0005(15)
C22 0.0237(19) 0.0208(18) 0.0264(19) -0.0040(15) -0.0004(15) 0.0027(15)
C23 0.057(3) 0.028(2) 0.023(2) 0.0011(16) 0.0063(19) 0.019(2)
C24 0.063(3) 0.037(3) 0.043(3) 0.001(2) 0.003(2) -0.003(2)
N2 0.082(3) 0.041(2) 0.051(3) -0.006(2) -0.010(2) 0.000(2)
C26 0.106(5) 0.054(3) 0.039(3) -0.021(3) -0.015(3) 0.022(3)
C27 0.099(5) 0.089(5) 0.026(3) 0.001(3) 0.010(3) 0.032(4)
C28 0.067(3) 0.065(3) 0.034(2) 0.009(2) 0.016(2) 0.024(3)
C29 0.0184(19) 0.0246(19) 0.038(2) -0.0031(16) 0.0070(16) 0.0024(15)
C30 0.029(2) 0.0204(18) 0.029(2) -0.0096(15) 0.0061(16) -0.0010(15)
C31 0.0197(18) 0.0221(18) 0.0247(18) -0.0044(15) 0.0029(15) -0.0040(14)
C32 0.0204(18) 0.0242(18) 0.0280(19) -0.0028(15) 0.0057(15) 0.0015(14)
C33 0.0210(18) 0.0253(19) 0.0222(18) -0.0073(15) 0.0053(14) -0.0034(14)
C34 0.0208(19) 0.032(2) 0.0282(19) -0.0064(17) 0.0006(15) -0.0041(16)
C35 0.026(2) 0.0128(16) 0.0281(19) -0.0023(14) -0.0019(16) 0.0005(14)
C36 0.0221(19) 0.0240(18) 0.0242(18) -0.0053(15) 0.0051(15) -0.0047(15)
C37 0.022(2) 0.033(2) 0.030(2) -0.0016(17) 0.0053(16) 0.0026(16)
C38 0.026(2) 0.037(2) 0.045(2) 0.006(2) 0.0089(18) 0.0063(18)
N3 0.034(2) 0.042(2) 0.042(2) 0.0086(17) 0.0127(16) -0.0010(17)
C40 0.029(2) 0.059(3) 0.037(2) 0.008(2) 0.0047(19) -0.009(2)
C41 0.023(2) 0.052(3) 0.057(3) 0.011(2) 0.005(2) 0.009(2)
C42 0.031(2) 0.039(2) 0.052(3) 0.006(2) 0.008(2) 0.0099(19)

loop_
_atom_type_symbol
_atom_type_description
_atom_type_scat_dispersion_real
_atom_type_scat_dispersion_imag
_atom_type_scat_source
C C 0.0033 0.0016 'International Tables Vol C Tables 4.2.6.8 and 6.1.1.4'
H H 0.0000 0.0000 'International Tables Vol C Tables 4.2.6.8 and 6.1.1.4'
N N 0.0061 0.0033 'International Tables Vol C Tables 4.2.6.8 and 6.1.1.4'
O O 0.0106 0.0060 'International Tables Vol C Tables 4.2.6.8 and 6.1.1.4'
Tb Tb -0.1723 4.1537 'International Tables Vol C Tables 4.2.6.8 and 6.1.1.4'

loop_
_geom_angle_atom_site_label_1
_geom_angle_atom_site_label_2
_geom_angle_atom_site_label_3
_geom_angle
_geom_angle_site_symmetry_1
_geom_angle_site_symmetry_3
_geom_angle_publ_flag
O1 Tb1 Tb2 97.15(6) . 2_655 ?
O1 Tb1 O3 81.06(8) . 2_645 ?
O1 Tb1 O4 124.26(9) . 2_645 ?
O1 Tb1 O6 75.19(9) . . ?
O1 Tb1 O9 83.26(9) . 2_655 ?
O1 Tb1 O11 141.47(9) . . ?
O1 Tb1 O13 129.45(9) . 3_665 ?
O1 Tb1 O14 76.24(9) . 3_665 ?
O1 Tb1 C8 103.21(10) . 2_645 ?
O1 Tb1 C36 102.71(10) . 3_665 ?
O3 Tb1 Tb2 126.36(7) 2_645 2_655 ?
O3 Tb1 O4 53.27(8) 2_645 2_645 ?
O3 Tb1 O9 153.88(9) 2_645 2_655 ?
O3 Tb1 O13 83.58(9) 2_645 3_665 ?
O3 Tb1 O14 75.05(9) 2_645 3_665 ?
O3 Tb1 C8 26.67(9) 2_645 2_645 ?
O3 Tb1 C36 75.44(10) 2_645 3_665 ?
O4 Tb1 Tb2 88.37(6) 2_645 2_655 ?
O4 Tb1 C8 26.60(9) 2_645 2_645 ?
O4 Tb1 C36 95.38(10) 2_645 3_665 ?
O6 Tb1 Tb2 38.69(6) . 2_655 ?
O6 Tb1 O3 91.25(9) . 2_645 ?
O6 Tb1 O4 75.75(9) . 2_645 ?
O6 Tb1 O9 104.78(9) . 2_655 ?
O6 Tb1 O13 153.09(9) . 3_665 ?
O6 Tb1 O14 149.89(8) . 3_665 ?
O6 Tb1 C8 82.78(10) . 2_645 ?
O6 Tb1 C36 166.67(9) . 3_665 ?
O9 Tb1 Tb2 76.23(6) 2_655 2_655 ?
O9 Tb1 O4 150.35(9) 2_655 2_645 ?
O9 Tb1 O13 90.49(9) 2_655 3_665 ?
O9 Tb1 O14 81.02(9) 2_655 3_665 ?
O9 Tb1 C8 171.24(10) 2_655 2_645 ?
O9 Tb1 C36 87.88(10) 2_655 3_665 ?
O11 Tb1 Tb2 45.25(6) . 2_655 ?
O11 Tb1 O3 124.78(8) . 2_645 ?
O11 Tb1 O4 71.55(8) . 2_645 ?
O11 Tb1 O6 76.15(8) . . ?
O11 Tb1 O9 79.73(9) . 2_655 ?
O11 Tb1 O13 85.18(9) . 3_665 ?
O11 Tb1 O14 133.67(9) . 3_665 ?
O11 Tb1 C8 98.14(10) . 2_645 ?
O11 Tb1 C36 110.87(10) . 3_665 ?
O13 Tb1 Tb2 129.93(6) 3_665 2_655 ?
O13 Tb1 O4 80.07(10) 3_665 2_645 ?
O13 Tb1 O14 53.27(8) 3_665 3_665 ?
O13 Tb1 C8 80.85(10) 3_665 2_645 ?
O13 Tb1 C36 26.76(9) 3_665 3_665 ?
O14 Tb1 Tb2 156.93(6) 3_665 2_655 ?
O14 Tb1 O4 113.77(9) 3_665 2_645 ?
O14 Tb1 C8 94.67(10) 3_665 2_645 ?
O14 Tb1 C36 26.75(9) 3_665 3_665 ?
C8 Tb1 Tb2 108.38(8) 2_645 2_655 ?
C36 Tb1 Tb2 152.89(7) 3_665 2_655 ?
C36 Tb1 C8 84.95(11) 3_665 2_645 ?
O2 Tb2 Tb1 136.79(7) . 2_645 ?
O2 Tb2 O6 141.80(9) . 2_645 ?
O2 Tb2 O7 127.98(10) . 2_645 ?
O2 Tb2 O11 135.08(9) . 2_645 ?
O2 Tb2 O12 135.39(9) . 2_645 ?
O2 Tb2 O16 72.78(9) . . ?
O2 Tb2 O18 73.54(10) . . ?
O2 Tb2 C21 138.88(10) . 2_645 ?
O2 Tb2 C35 138.27(10) . 2_645 ?
O6 Tb2 Tb1 34.97(5) 2_645 2_645 ?
O6 Tb2 O11 64.47(7) 2_645 2_645 ?
O6 Tb2 C21 26.31(9) 2_645 2_645 ?
O6 Tb2 C35 75.24(8) 2_645 2_645 ?
O7 Tb2 Tb1 83.25(6) 2_645 2_645 ?
O7 Tb2 O6 51.52(8) 2_645 2_645 ?
O7 Tb2 O11 96.94(8) 2_645 2_645 ?
O7 Tb2 C21 25.38(9) 2_645 2_645 ?
O7 Tb2 C35 87.64(9) 2_645 2_645 ?
O8 Tb2 Tb1 55.84(7) . 2_645 ?
O8 Tb2 O2 80.95(10) . . ?
O8 Tb2 O6 76.72(9) . 2_645 ?
O8 Tb2 O7 125.26(9) . 2_645 ?
O8 Tb2 O11 71.49(8) . 2_645 ?
O8 Tb2 O12 120.12(9) . 2_645 ?
O8 Tb2 O16 79.49(9) . . ?
O8 Tb2 O18 85.29(10) . . ?
O8 Tb2 C21 100.87(10) . 2_645 ?
O8 Tb2 C35 96.12(10) . 2_645 ?
O11 Tb2 Tb1 35.76(5) 2_645 2_645 ?
O11 Tb2 C21 82.04(8) 2_645 2_645 ?
O11 Tb2 C35 25.35(8) 2_645 2_645 ?
O12 Tb2 Tb1 75.72(6) 2_645 2_645 ?
O12 Tb2 O6 82.80(9) 2_645 2_645 ?
O12 Tb2 O7 74.33(9) 2_645 2_645 ?
O12 Tb2 O11 49.00(8) 2_645 2_645 ?
O12 Tb2 O16 144.49(9) 2_645 . ?
O12 Tb2 O18 70.14(10) 2_645 . ?
O12 Tb2 C21 79.36(10) 2_645 2_645 ?
O12 Tb2 C35 24.00(9) 2_645 2_645 ?
O16 Tb2 Tb1 96.79(6) . 2_645 ?
O16 Tb2 O6 72.94(8) . 2_645 ?
O16 Tb2 O7 70.30(9) . 2_645 ?
O16 Tb2 O11 132.55(8) . 2_645 ?
O16 Tb2 O18 144.75(9) . . ?
O16 Tb2 C21 67.34(9) . 2_645 ?
O16 Tb2 C35 148.04(9) . 2_645 ?
O17 Tb2 Tb1 150.32(7) . 2_645 ?
O17 Tb2 O2 72.88(10) . . ?
O17 Tb2 O6 125.96(9) . 2_645 ?
O17 Tb2 O7 74.55(9) . 2_645 ?
O17 Tb2 O8 153.77(10) . . ?
O17 Tb2 O11 127.44(8) . 2_645 ?
O17 Tb2 O12 79.42(9) . 2_645 ?
O17 Tb2 O16 94.04(10) . . ?
O17 Tb2 O18 85.77(11) . . ?
O17 Tb2 C21 99.92(10) . 2_645 ?
O17 Tb2 C35 102.22(10) . 2_645 ?
O18 Tb2 Tb1 100.59(7) . 2_645 ?
O18 Tb2 O6 133.82(9) . 2_645 ?
O18 Tb2 O7 141.92(10) . 2_645 ?
O18 Tb2 O11 69.55(8) . 2_645 ?
O18 Tb2 C21 147.43(10) . 2_645 ?
O18 Tb2 C35 64.75(9) . 2_645 ?
C21 Tb2 Tb1 59.82(7) 2_645 2_645 ?
C21 Tb2 C35 82.74(9) 2_645 2_645 ?
C35 Tb2 Tb1 56.69(7) 2_645 2_645 ?
C7 O1 Tb1 163.7(2) . . ?
C7 O2 Tb2 168.3(3) . . ?
C8 O3 Tb1 95.6(2) . 2_655 ?
C8 O4 Tb1 90.8(2) . 2_655 ?
C9 O5 C1 117.5(3) . . ?
Tb1 O6 Tb2 106.35(9) . 2_655 ?
C21 O6 Tb1 150.9(2) . . ?
C21 O6 Tb2 90.4(2) . 2_655 ?
C21 O7 Tb2 96.5(2) . 2_655 ?
C22 O8 Tb2 154.3(2) . . ?
C22 O9 Tb1 117.4(2) . 2_645 ?
C23 O10 C15 119.5(3) . . ?
Tb1 O11 Tb2 98.99(8) . 2_655 ?
C35 O11 Tb1 137.9(2) . . ?
C35 O11 Tb2 82.71(19) . 2_655 ?
C35 O12 Tb2 104.1(2) . 2_655 ?
C36 O13 Tb1 93.3(2) . 3_665 ?
C36 O14 Tb1 91.6(2) . 3_665 ?
C37 O15 C29 119.7(3) . . ?
Tb2 O16 H16A 121.1 . . ?
Tb2 O16 H16B 105.9 . . ?
H16A O16 H16B 105.9 . . ?
Tb2 O17 H17A 124.8 . . ?
Tb2 O17 H17B 126.5 . . ?
H17A O17 H17B 107.8 . . ?
Tb2 O18 H18A 106.3 . . ?
Tb2 O18 H18B 122.7 . . ?
H18A O18 H18B 107.5 . . ?
C2 C1 O5 117.4(3) . . ?
C2 C1 C6 121.2(3) . . ?
C6 C1 O5 121.4(3) . . ?
C1 C2 H2 120.0 . . ?
C1 C2 C3 120.0(3) . . ?
C3 C2 H2 120.0 . . ?
C2 C3 C4 119.4(3) . . ?
C2 C3 C7 121.0(3) . . ?
C4 C3 C7 119.6(3) . . ?
C3 C4 H4 120.1 . . ?
C5 C4 C3 119.8(3) . . ?
C5 C4 H4 120.1 . . ?
C4 C5 C6 120.6(3) . . ?
C4 C5 C8 120.1(3) . . ?
C6 C5 C8 119.3(3) . . ?
C1 C6 C5 118.8(3) . . ?
C1 C6 H6 120.6 . . ?
C5 C6 H6 120.6 . . ?
O1 C7 O2 125.0(3) . . ?
O1 C7 C3 117.3(3) . . ?
O2 C7 C3 117.7(3) . . ?
O3 C8 Tb1 57.71(18) . 2_655 ?
O3 C8 C5 119.0(3) . . ?
O4 C8 Tb1 62.58(19) . 2_655 ?
O4 C8 O3 120.3(3) . . ?
O4 C8 C5 120.7(3) . . ?
C5 C8 Tb1 176.4(3) . 2_655 ?
O5 C9 C14 124.2(4) . . ?
C10 C9 O5 116.5(4) . . ?
C10 C9 C14 119.2(4) . . ?
C9 C10 H10 118.6 . . ?
N1 C10 C9 122.9(4) . . ?
N1 C10 H10 118.6 . . ?
C10 N1 C12 117.4(4) . . ?
N1 C12 H12 118.2 . . ?
N1 C12 C13 123.5(4) . . ?
C13 C12 H12 118.2 . . ?
C12 C13 H13 120.8 . . ?
C12 C13 C14 118.5(4) . . ?
C14 C13 H13 120.8 . . ?
C9 C14 H14 120.8 . . ?
C13 C14 C9 118.3(4) . . ?
C13 C14 H14 120.8 . . ?
C16 C15 O10 117.4(3) . . ?
C16 C15 C20 121.4(3) . . ?
C20 C15 O10 120.9(3) . . ?
C15 C16 H16 120.2 . . ?
C15 C16 C17 119.6(3) . . ?
C17 C16 H16 120.2 . . ?
C16 C17 C21 117.6(3) . . ?
C18 C17 C16 119.8(3) . . ?
C18 C17 C21 122.6(3) . . ?
C17 C18 H18 120.0 . . ?
C17 C18 C19 120.1(3) . . ?
C19 C18 H18 120.0 . . ?
C18 C19 C22 120.5(3) . . ?
C20 C19 C18 119.7(3) . . ?
C20 C19 C22 119.6(3) . . ?
C15 C20 C19 119.3(3) . . ?
C15 C20 H20 120.3 . . ?
C19 C20 H20 120.3 . . ?
O6 C21 Tb2 63.30(18) . 2_655 ?
O6 C21 C17 120.0(3) . . ?
O7 C21 Tb2 58.15(18) . 2_655 ?
O7 C21 O6 120.8(3) . . ?
O7 C21 C17 119.0(3) . . ?
C17 C21 Tb2 168.7(2) . 2_655 ?
O8 C22 C19 117.9(3) . . ?
O9 C22 O8 124.0(3) . . ?
O9 C22 C19 118.1(3) . . ?
O10 C23 C28 114.9(4) . . ?
C24 C23 O10 125.2(4) . . ?
C24 C23 C28 119.9(4) . . ?
C23 C24 H24 118.6 . . ?
N2 C24 C23 122.8(5) . . ?
N2 C24 H24 118.6 . . ?
C26 N2 C24 117.6(5) . . ?
N2 C26 H26 118.3 . . ?
N2 C26 C27 123.3(5) . . ?
C27 C26 H26 118.3 . . ?
C26 C27 H27 120.4 . . ?
C28 C27 C26 119.3(5) . . ?
C28 C27 H27 120.4 . . ?
C23 C28 H28 121.5 . . ?
C27 C28 C23 117.0(5) . . ?
C27 C28 H28 121.5 . . ?
C30 C29 O15 116.2(3) . . ?
C30 C29 C34 121.0(3) . . ?
C34 C29 O15 122.6(3) . . ?
C29 C30 H30 120.0 . . ?
C29 C30 C31 120.0(3) . . ?
C31 C30 H30 120.0 . . ?
C30 C31 C32 119.8(3) . . ?
C30 C31 C35 117.2(3) . . ?
C32 C31 C35 123.0(3) . . ?
C31 C32 H32 120.2 . . ?
C33 C32 C31 119.6(3) . . ?
C33 C32 H32 120.2 . . ?
C32 C33 C36 121.0(3) . . ?
C34 C33 C32 120.7(3) . . ?
C34 C33 C36 118.2(3) . . ?
C29 C34 H34 120.6 . . ?
C33 C34 C29 118.9(3) . . ?
C33 C34 H34 120.6 . . ?
O11 C35 Tb2 71.94(18) . 2_655 ?
O11 C35 C31 119.0(3) . . ?
O12 C35 Tb2 51.85(18) . 2_655 ?
O12 C35 O11 122.4(3) . . ?
O12 C35 C31 118.4(3) . . ?
C31 C35 Tb2 161.2(2) . 2_655 ?
O13 C36 Tb1 59.97(18) . 3_665 ?
O13 C36 C33 120.1(3) . . ?
O14 C36 Tb1 61.62(18) . 3_665 ?
O14 C36 O13 120.7(3) . . ?
O14 C36 C33 119.1(3) . . ?
C33 C36 Tb1 168.5(2) . 3_665 ?
O15 C37 C42 116.0(4) . . ?
C38 C37 O15 124.6(3) . . ?
C38 C37 C42 119.3(4) . . ?
C37 C38 H38 118.8 . . ?
N3 C38 C37 122.3(4) . . ?
N3 C38 H38 118.8 . . ?
C40 N3 C38 118.6(4) . . ?
N3 C40 H40 119.0 . . ?
N3 C40 C41 121.9(4) . . ?
C41 C40 H40 119.0 . . ?
C40 C41 H41 119.8 . . ?
C40 C41 C42 120.5(4) . . ?
C42 C41 H41 119.8 . . ?
C37 C42 H42 121.3 . . ?
C41 C42 C37 117.3(4) . . ?
C41 C42 H42 121.3 . . ?

loop_
_geom_bond_atom_site_label_1
_geom_bond_atom_site_label_2
_geom_bond_distance
_geom_bond_site_symmetry_2
_geom_bond_publ_flag
Tb1 Tb2 3.9433(3) 2_655 ?
Tb1 O1 2.270(2) . ?
Tb1 O3 2.387(2) 2_645 ?
Tb1 O4 2.495(3) 2_645 ?
Tb1 O6 2.355(2) . ?
Tb1 O9 2.395(2) 2_655 ?
Tb1 O11 2.333(2) . ?
Tb1 O13 2.424(2) 3_665 ?
Tb1 O14 2.460(2) 3_665 ?
Tb1 C8 2.811(4) 2_645 ?
Tb1 C36 2.795(3) 3_665 ?
Tb2 O2 2.321(2) . ?
Tb2 O6 2.569(2) 2_645 ?
Tb2 O7 2.458(2) 2_645 ?
Tb2 O8 2.302(3) . ?
Tb2 O11 2.835(2) 2_645 ?
Tb2 O12 2.399(3) 2_645 ?
Tb2 O16 2.434(2) . ?
Tb2 O17 2.299(3) . ?
Tb2 O18 2.449(3) . ?
Tb2 C21 2.875(3) 2_645 ?
Tb2 C35 2.958(3) 2_645 ?
O1 C7 1.237(4) . ?
O2 C7 1.247(4) . ?
O3 C8 1.268(4) . ?
O4 C8 1.259(4) . ?
O5 C1 1.397(4) . ?
O5 C9 1.376(4) . ?
O6 C21 1.274(4) . ?
O7 C21 1.240(4) . ?
O8 C22 1.260(4) . ?
O9 C22 1.251(4) . ?
O10 C15 1.401(4) . ?
O10 C23 1.384(5) . ?
O11 C35 1.277(4) . ?
O12 C35 1.241(4) . ?
O13 C36 1.261(4) . ?
O14 C36 1.259(4) . ?
O15 C29 1.397(4) . ?
O15 C37 1.374(4) . ?
O16 H16A 0.8214 . ?
O16 H16B 0.8201 . ?
O17 H17A 0.8207 . ?
O17 H17B 0.8213 . ?
O18 H18A 0.8204 . ?
O18 H18B 0.8216 . ?
C1 C2 1.381(5) . ?
C1 C6 1.381(5) . ?
C2 H2 0.9300 . ?
C2 C3 1.383(5) . ?
C3 C4 1.400(5) . ?
C3 C7 1.492(5) . ?
C4 H4 0.9300 . ?
C4 C5 1.384(5) . ?
C5 C6 1.391(5) . ?
C5 C8 1.493(5) . ?
C6 H6 0.9300 . ?
C9 C10 1.369(5) . ?
C9 C14 1.379(6) . ?
C10 H10 0.9300 . ?
C10 N1 1.326(5) . ?
N1 C12 1.336(6) . ?
C12 H12 0.9300 . ?
C12 C13 1.367(6) . ?
C13 H13 0.9300 . ?
C13 C14 1.378(6) . ?
C14 H14 0.9300 . ?
C15 C16 1.373(5) . ?
C15 C20 1.383(5) . ?
C16 H16 0.9300 . ?
C16 C17 1.394(5) . ?
C17 C18 1.388(5) . ?
C17 C21 1.513(5) . ?
C18 H18 0.9300 . ?
C18 C19 1.396(5) . ?
C19 C20 1.392(5) . ?
C19 C22 1.515(5) . ?
C20 H20 0.9300 . ?
C23 C24 1.368(6) . ?
C23 C28 1.387(6) . ?
C24 H24 0.9300 . ?
C24 N2 1.338(6) . ?
N2 C26 1.318(7) . ?
C26 H26 0.9300 . ?
C26 C27 1.385(8) . ?
C27 H27 0.9300 . ?
C27 C28 1.380(7) . ?
C28 H28 0.9300 . ?
C29 C30 1.375(5) . ?
C29 C34 1.393(5) . ?
C30 H30 0.9300 . ?
C30 C31 1.392(5) . ?
C31 C32 1.393(5) . ?
C31 C35 1.505(5) . ?
C32 H32 0.9300 . ?
C32 C33 1.393(5) . ?
C33 C34 1.387(5) . ?
C33 C36 1.503(5) . ?
C34 H34 0.9300 . ?
C37 C38 1.368(5) . ?
C37 C42 1.391(5) . ?
C38 H38 0.9300 . ?
C38 N3 1.342(5) . ?
N3 C40 1.330(5) . ?
C40 H40 0.9300 . ?
C40 C41 1.364(6) . ?
C41 H41 0.9300 . ?
C41 C42 1.379(6) . ?
C42 H42 0.9300 . ?

loop_
_geom_hbond_atom_site_label_D
_geom_hbond_atom_site_label_H
_geom_hbond_atom_site_label_A
_geom_hbond_distance_DH
_geom_hbond_distance_HA
_geom_hbond_distance_DA
_geom_hbond_angle_DHA
_geom_hbond_site_symmetry_A
_geom_hbond_publ_flag
O16 H16A O14 0.82 2.36 3.099(4) 150.8 3_665 yes
O16 H16B O3 0.82 1.97 2.696(4) 147.2 2_645 yes
O17 H17A N1 0.82 1.87 2.680(4) 168.1 2_745 yes
O17 H17B N3 0.82 1.94 2.756(4) 173.6 1_655 yes
O18 H18B N2 0.82 2.08 2.896(6) 173.0 3_766 yes

loop_
_geom_torsion_atom_site_label_1
_geom_torsion_atom_site_label_2
_geom_torsion_atom_site_label_3
_geom_torsion_atom_site_label_4
_geom_torsion
_geom_torsion_site_symmetry_1
_geom_torsion_site_symmetry_2
_geom_torsion_site_symmetry_3
_geom_torsion_site_symmetry_4
_geom_torsion_publ_flag
Tb1 O1 C7 O2 -34.5(11) . . . . ?
Tb1 O1 C7 C3 145.0(7) . . . . ?
Tb1 O3 C8 O4 0.0(4) 2_655 . . . ?
Tb1 O3 C8 C5 178.3(3) 2_655 . . . ?
Tb1 O4 C8 O3 0.0(4) 2_655 . . . ?
Tb1 O4 C8 C5 -178.3(3) 2_655 . . . ?
Tb1 O6 C21 Tb2 -126.2(5) . . . 2_655 ?
Tb1 O6 C21 O7 -117.4(4) . . . . ?
Tb1 O6 C21 C17 66.0(6) . . . . ?
Tb1 O9 C22 O8 -13.9(5) 2_645 . . . ?
Tb1 O9 C22 C19 163.8(2) 2_645 . . . ?
Tb1 O11 C35 Tb2 95.4(3) . . . 2_655 ?
Tb1 O11 C35 O12 83.1(4) . . . . ?
Tb1 O11 C35 C31 -101.4(4) . . . . ?
Tb1 O13 C36 O14 10.8(4) 3_665 . . . ?
Tb1 O13 C36 C33 -166.7(3) 3_665 . . . ?
Tb1 O14 C36 O13 -10.6(4) 3_665 . . . ?
Tb1 O14 C36 C33 166.9(3) 3_665 . . . ?
Tb2 O2 C7 O1 -47.9(15) . . . . ?
Tb2 O2 C7 C3 132.7(12) . . . . ?
Tb2 O6 C21 O7 8.8(3) 2_655 . . . ?
Tb2 O6 C21 C17 -167.7(3) 2_655 . . . ?
Tb2 O7 C21 O6 -9.3(4) 2_655 . . . ?
Tb2 O7 C21 C17 167.3(3) 2_655 . . . ?
Tb2 O8 C22 O9 -41.2(8) . . . . ?
Tb2 O8 C22 C19 141.1(5) . . . . ?
Tb2 O11 C35 O12 -12.2(3) 2_655 . . . ?
Tb2 O11 C35 C31 163.3(3) 2_655 . . . ?
Tb2 O12 C35 O11 14.9(4) 2_655 . . . ?
Tb2 O12 C35 C31 -160.7(2) 2_655 . . . ?
O5 C1 C2 C3 -176.3(4) . . . . ?
O5 C1 C6 C5 -179.9(4) . . . . ?
O5 C9 C10 N1 180.0(4) . . . . ?
O5 C9 C14 C13 -179.2(4) . . . . ?
O10 C15 C16 C17 -176.0(3) . . . . ?
O10 C15 C20 C19 175.4(3) . . . . ?
O10 C23 C24 N2 178.4(4) . . . . ?
O10 C23 C28 C27 -177.4(4) . . . . ?
O15 C29 C30 C31 -173.0(3) . . . . ?
O15 C29 C34 C33 173.8(3) . . . . ?
O15 C37 C38 N3 179.3(4) . . . . ?
O15 C37 C42 C41 -178.3(4) . . . . ?
C1 O5 C9 C10 -151.0(4) . . . . ?
C1 O5 C9 C14 31.4(5) . . . . ?
C1 C2 C3 C4 -3.5(6) . . . . ?
C1 C2 C3 C7 177.2(4) . . . . ?
C2 C1 C6 C5 2.3(7) . . . . ?
C2 C3 C4 C5 1.6(6) . . . . ?
C2 C3 C7 O1 -164.0(4) . . . . ?
C2 C3 C7 O2 15.5(5) . . . . ?
C3 C4 C5 C6 2.2(6) . . . . ?
C3 C4 C5 C8 -175.5(3) . . . . ?
C4 C3 C7 O1 16.7(5) . . . . ?
C4 C3 C7 O2 -163.9(4) . . . . ?
C4 C5 C6 C1 -4.1(6) . . . . ?
C4 C5 C8 O3 9.3(6) . . . . ?
C4 C5 C8 O4 -172.4(4) . . . . ?
C6 C1 C2 C3 1.5(6) . . . . ?
C6 C5 C8 O3 -168.5(4) . . . . ?
C6 C5 C8 O4 9.8(6) . . . . ?
C7 C3 C4 C5 -179.0(3) . . . . ?
C8 C5 C6 C1 173.6(4) . . . . ?
C9 O5 C1 C2 -137.2(4) . . . . ?
C9 O5 C1 C6 44.9(6) . . . . ?
C9 C10 N1 C12 -1.1(7) . . . . ?
C10 C9 C14 C13 3.3(6) . . . . ?
C10 N1 C12 C13 3.5(7) . . . . ?
N1 C12 C13 C14 -2.4(7) . . . . ?
C12 C13 C14 C9 -1.1(6) . . . . ?
C14 C9 C10 N1 -2.2(6) . . . . ?
C15 O10 C23 C24 10.5(6) . . . . ?
C15 O10 C23 C28 -171.0(4) . . . . ?
C15 C16 C17 C18 -0.4(6) . . . . ?
C15 C16 C17 C21 -178.5(3) . . . . ?
C16 C15 C20 C19 1.3(6) . . . . ?
C16 C17 C18 C19 2.8(5) . . . . ?
C16 C17 C21 Tb2 69.1(14) . . . 2_655 ?
C16 C17 C21 O6 173.3(3) . . . . ?
C16 C17 C21 O7 -3.3(5) . . . . ?
C17 C18 C19 C20 -3.2(5) . . . . ?
C17 C18 C19 C22 173.1(3) . . . . ?
C18 C17 C21 Tb2 -109.0(13) . . . 2_655 ?
C18 C17 C21 O6 -4.8(5) . . . . ?
C18 C17 C21 O7 178.6(3) . . . . ?
C18 C19 C20 C15 1.2(5) . . . . ?
C18 C19 C22 O8 15.1(5) . . . . ?
C18 C19 C22 O9 -162.7(3) . . . . ?
C20 C15 C16 C17 -1.7(6) . . . . ?
C20 C19 C22 O8 -168.6(3) . . . . ?
C20 C19 C22 O9 13.6(5) . . . . ?
C21 C17 C18 C19 -179.1(3) . . . . ?
C22 C19 C20 C15 -175.2(3) . . . . ?
C23 O10 C15 C16 -117.6(4) . . . . ?
C23 O10 C15 C20 68.2(5) . . . . ?
C23 C24 N2 C26 -0.3(7) . . . . ?
C24 C23 C28 C27 1.2(7) . . . . ?
C24 N2 C26 C27 -0.5(8) . . . . ?
N2 C26 C27 C28 1.6(9) . . . . ?
C26 C27 C28 C23 -1.9(8) . . . . ?
C28 C23 C24 N2 -0.1(7) . . . . ?
C29 O15 C37 C38 15.9(6) . . . . ?
C29 O15 C37 C42 -167.9(3) . . . . ?
C29 C30 C31 C32 -0.8(5) . . . . ?
C29 C30 C31 C35 176.2(3) . . . . ?
C30 C29 C34 C33 -0.1(6) . . . . ?
C30 C31 C32 C33 -0.7(5) . . . . ?
C30 C31 C35 Tb2 -24.1(10) . . . 2_655 ?
C30 C31 C35 O11 -146.0(3) . . . . ?
C30 C31 C35 O12 29.7(5) . . . . ?
C31 C32 C33 C34 1.8(5) . . . . ?
C31 C32 C33 C36 178.2(3) . . . . ?
C32 C31 C35 Tb2 152.7(6) . . . 2_655 ?
C32 C31 C35 O11 30.9(5) . . . . ?
C32 C31 C35 O12 -153.5(3) . . . . ?
C32 C33 C34 C29 -1.4(6) . . . . ?
C32 C33 C36 Tb1 -90.3(13) . . . 3_665 ?
C32 C33 C36 O13 -3.1(5) . . . . ?
C32 C33 C36 O14 179.4(3) . . . . ?
C34 C29 C30 C31 1.2(6) . . . . ?
C34 C33 C36 Tb1 86.2(13) . . . 3_665 ?
C34 C33 C36 O13 173.4(3) . . . . ?
C34 C33 C36 O14 -4.2(5) . . . . ?
C35 C31 C32 C33 -177.5(3) . . . . ?
C36 C33 C34 C29 -177.9(3) . . . . ?
C37 O15 C29 C30 -131.0(4) . . . . ?
C37 O15 C29 C34 54.8(5) . . . . ?
C37 C38 N3 C40 -1.4(6) . . . . ?
C38 C37 C42 C41 -1.9(6) . . . . ?
C38 N3 C40 C41 -1.5(6) . . . . ?
N3 C40 C41 C42 2.7(7) . . . . ?
C40 C41 C42 C37 -0.9(7) . . . . ?
C42 C37 C38 N3 3.2(6) . . . . ?

loop_
_platon_squeeze_void_nr
_platon_squeeze_void_average_x
_platon_squeeze_void_average_y
_platon_squeeze_void_average_z
_platon_squeeze_void_volume
_platon_squeeze_void_count_electrons
_platon_squeeze_void_content
1 0.500 0.000 1.000 258 6 '2 H2O'
2 0.000 0.500 0.500 258 6 '2 H2O'
